data_7220617
loop_
_publ_author_name
'Chen, Peng'
'Zhang, Meiqi'
'Sun, Wenbin'
'Li, Hongfeng'
'Zhao, Lang'
'Yan, Pengfei'

_publ_section_title
;
 Anion-dependent assembly of Dy complexes: structures and magnetic
 behaviors
;
_journal_issue 27
_journal_name_full CrystEngComm
_journal_page_first 5066
_journal_paper_doi 10.1039/C5CE00925A
_journal_volume 17
_journal_year 2015
_chemical_formula_sum 'C18 H23 Er N6 O9 S'
_chemical_formula_weight 666.75
_chemical_name_systematic
; 
 ? 
;
_space_group_IT_number 2
_symmetry_cell_setting triclinic
_symmetry_space_group_name_Hall '-P 1'
_symmetry_space_group_name_H-M 'P -1'
_atom_sites_solution_hydrogens geom
_atom_sites_solution_primary direct
_atom_sites_solution_secondary difmap
_audit_creation_method SHELXL-97
_audit_update_record
;
2015-05-12 deposited with the CCDC.
2015-06-01 downloaded from the CCDC.
;
_cell_angle_alpha 85.678(3)
_cell_angle_beta 87.922(4)
_cell_angle_gamma 76.710(5)
_cell_formula_units_Z 2
_cell_length_a 9.3532(7)
_cell_length_b 10.1772(4)
_cell_length_c 12.8201(5)
_cell_measurement_reflns_used 4060
_cell_measurement_temperature 293(2)
_cell_measurement_theta_max 29.01
_cell_measurement_theta_min 3.01
_cell_volume 1184.05(11)
_computing_cell_refinement 'CrysAlis PRO (Agilent, 2011)'
_computing_data_collection 'CrysAlis PRO (Agilent, 2011)'
_computing_data_reduction 'CrysAlis PRO (Agilent, 2011)'
_computing_molecular_graphics 'Bruker SHELXTL'
_computing_publication_material 'Bruker SHELXTL'
_computing_structure_refinement 'SHELXL-97 (Sheldrick, 1997)'
_computing_structure_solution 'SHELXS-97 (Sheldrick, 1990)'
_diffrn_ambient_temperature 293(2)
_diffrn_detector_area_resol_mean 16.1954
_diffrn_measured_fraction_theta_full 0.998
_diffrn_measured_fraction_theta_max 0.842
_diffrn_measurement_device_type 'Xcalibur, Eos'
_diffrn_measurement_method '\w scans'
_diffrn_radiation_monochromator graphite
_diffrn_radiation_source 'Enhance (Mo) X-ray Source'
_diffrn_radiation_type 'Mo K\a'
_diffrn_radiation_wavelength 0.71073
_diffrn_reflns_av_R_equivalents 0.0255
_diffrn_reflns_av_sigmaI/netI 0.0379
_diffrn_reflns_limit_h_max 12
_diffrn_reflns_limit_h_min -10
_diffrn_reflns_limit_k_max 13
_diffrn_reflns_limit_k_min -13
_diffrn_reflns_limit_l_max 15
_diffrn_reflns_limit_l_min -17
_diffrn_reflns_number 9229
_diffrn_reflns_theta_full 26.00
_diffrn_reflns_theta_max 29.08
_diffrn_reflns_theta_min 3.02
_exptl_absorpt_coefficient_mu 3.693
_exptl_absorpt_correction_T_max 0.596
_exptl_absorpt_correction_T_min 0.559
_exptl_absorpt_correction_type multi-scan
_exptl_absorpt_process_details
;
CrysAlisPro, Agilent Technologies,
Version 1.171.36.20 (release 27-06-2012 CrysAlis171 .NET)
(compiled Jul 11 2012,15:38:31)
Empirical absorption correction using spherical harmonics,
 implemented in SCALE3 ABSPACK scaling algorithm.
;
_exptl_crystal_colour red
_exptl_crystal_density_diffrn 1.870
_exptl_crystal_density_method 'not measured'
_exptl_crystal_description block
_exptl_crystal_F_000 658
_exptl_crystal_size_max 0.16
_exptl_crystal_size_mid 0.15
_exptl_crystal_size_min 0.14
_refine_diff_density_max 1.060
_refine_diff_density_min -1.614
_refine_diff_density_rms 0.117
_refine_ls_extinction_method none
_refine_ls_goodness_of_fit_ref 1.055
_refine_ls_hydrogen_treatment mixed
_refine_ls_matrix_type full
_refine_ls_number_parameters 401
_refine_ls_number_reflns 5341
_refine_ls_number_restraints 6
_refine_ls_restrained_S_all 1.054
_refine_ls_R_factor_all 0.0265
_refine_ls_R_factor_gt 0.0239
_refine_ls_shift/su_max 0.001
_refine_ls_shift/su_mean 0.000
_refine_ls_structure_factor_coef Fsqd
_refine_ls_weighting_details 'calc w=1/[\s^2^(Fo^2^)+(0.0208P)^2^+1.3449P] where P=(Fo^2^+2Fc^2^)/3'
_refine_ls_weighting_scheme calc
_refine_ls_wR_factor_gt 0.0541
_refine_ls_wR_factor_ref 0.0556
_reflns_number_gt 4973
_reflns_number_total 5341
_reflns_threshold_expression >2sigma(I)
_cod_data_source_file c5ce00925a2.cif
_cod_data_source_block 2d
_cod_depositor_comments 'Adding full bibliography for 7220611--7220618.cif.'
_cod_original_sg_symbol_H-M P-1
_cod_database_code 7220617

loop_
_symmetry_equiv_pos_as_xyz
'x, y, z'
'-x, -y, -z'

loop_
_atom_site_label
_atom_site_type_symbol
_atom_site_fract_x
_atom_site_fract_y
_atom_site_fract_z
_atom_site_U_iso_or_equiv
_atom_site_adp_type
_atom_site_occupancy
_atom_site_symmetry_multiplicity
_atom_site_calc_flag
_atom_site_refinement_flags
Er1 Er 0.574615(15) -0.208563(12) -0.244440(9) 0.01150(5) Uani 1 1 d .
S1 S 0.65596(11) -0.38632(8) 0.00102(6) 0.02318(18) Uani 1 1 d .
C1 C 0.6797(4) 0.0155(3) -0.1021(3) 0.0191(7) Uani 1 1 d .
H1 H 0.643(4) -0.026(3) -0.044(3) 0.021(9) Uiso 1 1 d .
C2 C 0.8082(4) 0.1409(3) -0.1913(3) 0.0227(7) Uani 1 1 d .
H2 H 0.856(5) 0.208(4) -0.202(3) 0.040(12) Uiso 1 1 d .
C3 C 0.7727(4) 0.0529(3) -0.2549(2) 0.0177(6) Uani 1 1 d .
C4 C 0.8154(4) 0.0370(3) -0.3682(3) 0.0211(7) Uani 1 1 d .
H4B H 0.736(5) 0.075(4) -0.414(3) 0.025(10) Uiso 1 1 d .
H4A H 0.892(5) 0.084(4) -0.384(3) 0.028(10) Uiso 1 1 d .
C5 C 0.8690(4) -0.1105(3) -0.3953(2) 0.0177(6) Uani 1 1 d .
H5B H 0.938(4) -0.162(3) -0.341(3) 0.015(9) Uiso 1 1 d .
H5A H 0.919(4) -0.111(3) -0.464(3) 0.022(9) Uiso 1 1 d .
C6 C 0.7157(4) -0.2088(3) -0.4896(2) 0.0161(6) Uani 1 1 d .
H6 H 0.776(4) -0.199(3) -0.547(3) 0.021(9) Uiso 1 1 d .
C7 C 0.5862(4) -0.2647(3) -0.5010(2) 0.0149(6) Uani 1 1 d .
C8 C 0.5454(4) -0.3024(3) -0.5969(2) 0.0169(6) Uani 1 1 d .
H8 H 0.605(4) -0.295(3) -0.660(3) 0.019(9) Uiso 1 1 d .
C9 C 0.4214(4) -0.3513(3) -0.6005(2) 0.0170(6) Uani 1 1 d .
H9 H 0.389(4) -0.377(3) -0.665(3) 0.020 Uiso 1 1 d .
C10 C 0.3358(4) -0.3642(3) -0.5082(2) 0.0151(6) Uani 1 1 d .
C11 C 0.2055(4) -0.4122(3) -0.5026(2) 0.0196(7) Uani 1 1 d .
H11 H 0.169(4) -0.435(3) -0.563(3) 0.022(9) Uiso 1 1 d .
C12 C 0.1351(4) -0.4238(3) -0.4076(3) 0.0203(7) Uani 1 1 d .
H12 H 0.048(5) -0.456(4) -0.401(3) 0.036(12) Uiso 1 1 d .
C13 C 0.1870(4) -0.3867(3) -0.3140(2) 0.0164(6) Uani 1 1 d .
H14 H 0.145(4) -0.399(3) -0.250(3) 0.019(9) Uiso 1 1 d .
C14 C 0.3124(4) -0.3364(3) -0.3154(2) 0.0134(6) Uani 1 1 d .
C15 C 0.3878(4) -0.3254(3) -0.4147(2) 0.0130(6) Uani 1 1 d .
C16 C 0.8178(5) -0.3487(6) 0.0489(3) 0.0472(12) Uani 1 1 d .
H16C H 0.855(6) -0.424(5) 0.095(4) 0.071 Uiso 1 1 d .
H16B H 0.785(6) -0.265(5) 0.087(4) 0.071 Uiso 1 1 d .
H16A H 0.891(6) -0.343(5) -0.008(4) 0.071 Uiso 1 1 d .
C17 C 0.5509(5) -0.3775(4) 0.1194(3) 0.0323(9) Uani 1 1 d .
H17C H 0.547(5) -0.294(4) 0.145(3) 0.032(11) Uiso 1 1 d .
H17B H 0.600(5) -0.444(4) 0.161(3) 0.036(12) Uiso 1 1 d .
H17A H 0.449(6) -0.385(5) 0.106(4) 0.053(15) Uiso 1 1 d .
C18 C 0.9321(5) 0.1477(4) 0.1104(3) 0.0374(10) Uani 1 1 d D
H18C H 0.990(4) 0.180(4) 0.157(2) 0.056 Uiso 1 1 d D
H18B H 0.903(5) 0.072(3) 0.143(3) 0.056 Uiso 1 1 d D
H18A H 0.998(4) 0.114(4) 0.054(3) 0.056 Uiso 1 1 d D
O1 O 0.9141(3) -0.5491(2) -0.2222(2) 0.0326(6) Uani 1 1 d .
O2 O 0.8367(3) -0.3325(2) -0.20767(18) 0.0236(5) Uani 1 1 d .
O3 O 0.6854(3) -0.4494(2) -0.24851(18) 0.0242(5) Uani 1 1 d .
O4 O 0.2392(3) 0.1302(2) -0.2488(2) 0.0353(7) Uani 1 1 d .
O5 O 0.4101(3) -0.0130(2) -0.32831(16) 0.0210(5) Uani 1 1 d .
O6 O 0.3829(3) -0.0380(2) -0.16042(16) 0.0183(5) Uani 1 1 d .
O7 O 0.5808(3) -0.2612(2) -0.06601(15) 0.0184(5) Uani 1 1 d .
O8 O 0.3701(2) -0.2987(2) -0.23248(15) 0.0152(4) Uani 1 1 d .
O9 O 0.8141(3) 0.2512(3) 0.06853(19) 0.0238(5) Uani 1 1 d .
H9A H 0.761(5) 0.262(4) 0.110(3) 0.028(12) Uiso 1 1 d .
N1 N 0.6911(3) -0.0268(3) -0.1983(2) 0.0168(5) Uani 1 1 d .
N2 N 0.7471(3) 0.1170(3) -0.0948(2) 0.0210(6) Uani 1 1 d .
H2A H 0.753(5) 0.158(4) -0.041(3) 0.029(11) Uiso 1 1 d .
N3 N 0.7423(3) -0.1719(2) -0.40067(19) 0.0141(5) Uani 1 1 d .
N4 N 0.5099(3) -0.2765(2) -0.41251(18) 0.0128(5) Uani 1 1 d .
N5 N 0.3404(3) 0.0292(3) -0.2452(2) 0.0199(6) Uani 1 1 d .
N6 N 0.8108(3) -0.4448(2) -0.22759(17) 0.0108(5) Uani 1 1 d .

loop_
_atom_site_aniso_label
_atom_site_aniso_U_11
_atom_site_aniso_U_22
_atom_site_aniso_U_33
_atom_site_aniso_U_23
_atom_site_aniso_U_13
_atom_site_aniso_U_12
Er1 0.01384(8) 0.01343(7) 0.00815(7) -0.00107(5) -0.00054(5) -0.00485(5)
S1 0.0305(5) 0.0225(4) 0.0129(3) 0.0009(3) -0.0023(3) 0.0011(3)
C1 0.0165(18) 0.0224(16) 0.0185(15) -0.0028(13) -0.0020(13) -0.0037(13)
C2 0.025(2) 0.0187(16) 0.0267(17) -0.0058(13) 0.0008(15) -0.0073(14)
C3 0.0174(17) 0.0155(14) 0.0203(15) -0.0009(12) 0.0010(13) -0.0043(12)
C4 0.027(2) 0.0189(16) 0.0202(16) -0.0003(13) 0.0044(14) -0.0110(15)
C5 0.0165(17) 0.0213(15) 0.0175(15) -0.0014(12) 0.0023(13) -0.0094(13)
C6 0.0204(18) 0.0170(14) 0.0098(13) 0.0001(11) 0.0028(12) -0.0028(13)
C7 0.0197(17) 0.0128(13) 0.0112(13) 0.0000(11) -0.0024(12) -0.0017(12)
C8 0.0236(19) 0.0178(15) 0.0095(13) -0.0019(11) -0.0015(12) -0.0048(13)
C9 0.0252(19) 0.0152(14) 0.0100(13) -0.0028(11) -0.0050(12) -0.0023(13)
C10 0.0195(18) 0.0115(13) 0.0144(14) -0.0005(11) -0.0034(12) -0.0032(12)
C11 0.0236(19) 0.0193(15) 0.0174(15) -0.0050(12) -0.0059(13) -0.0058(14)
C12 0.0141(17) 0.0230(16) 0.0253(17) -0.0030(13) -0.0024(13) -0.0067(14)
C13 0.0150(17) 0.0166(14) 0.0182(15) -0.0026(12) -0.0001(13) -0.0044(12)
C14 0.0166(17) 0.0116(13) 0.0112(13) -0.0014(10) -0.0007(12) -0.0010(12)
C15 0.0149(16) 0.0110(13) 0.0125(13) 0.0015(10) -0.0045(12) -0.0018(11)
C16 0.023(2) 0.090(4) 0.025(2) 0.010(2) -0.0070(17) -0.008(2)
C17 0.039(3) 0.033(2) 0.0185(17) 0.0107(16) 0.0029(17) 0.0006(19)
C18 0.019(2) 0.045(2) 0.049(2) -0.0214(19) -0.0061(18) -0.0022(18)
O1 0.0248(15) 0.0264(13) 0.0442(16) -0.0016(11) -0.0036(12) -0.0006(11)
O2 0.0222(14) 0.0238(12) 0.0267(12) -0.0019(10) -0.0030(10) -0.0084(10)
O3 0.0255(15) 0.0238(12) 0.0247(12) -0.0055(9) -0.0047(10) -0.0064(10)
O4 0.0356(17) 0.0249(13) 0.0345(14) 0.0041(11) 0.0077(12) 0.0119(12)
O5 0.0277(14) 0.0200(11) 0.0130(10) -0.0011(8) 0.0018(9) -0.0012(10)
O6 0.0197(13) 0.0212(11) 0.0135(10) -0.0007(8) 0.0023(9) -0.0043(9)
O7 0.0227(13) 0.0212(11) 0.0104(10) 0.0026(8) -0.0028(9) -0.0040(10)
O8 0.0153(12) 0.0229(11) 0.0099(9) -0.0031(8) 0.0006(8) -0.0088(9)
O9 0.0233(15) 0.0325(14) 0.0183(12) -0.0097(10) 0.0063(11) -0.0104(11)
N1 0.0176(15) 0.0182(13) 0.0162(12) -0.0031(10) 0.0001(11) -0.0067(11)
N2 0.0225(17) 0.0202(13) 0.0217(14) -0.0098(11) -0.0022(12) -0.0046(12)
N3 0.0150(14) 0.0128(11) 0.0147(12) 0.0004(9) 0.0009(10) -0.0039(10)
N4 0.0130(14) 0.0138(11) 0.0116(11) -0.0009(9) -0.0005(10) -0.0032(10)
N5 0.0227(16) 0.0153(12) 0.0218(14) 0.0000(10) 0.0026(12) -0.0053(11)
N6 0.0159(14) 0.0089(11) 0.0081(11) -0.0018(9) 0.0042(10) -0.0041(10)

loop_
_atom_type_symbol
_atom_type_description
_atom_type_scat_dispersion_real
_atom_type_scat_dispersion_imag
_atom_type_scat_source
C C 0.0033 0.0016 'International Tables Vol C Tables 4.2.6.8 and 6.1.1.4'
H H 0.0000 0.0000 'International Tables Vol C Tables 4.2.6.8 and 6.1.1.4'
Er Er -0.2586 4.9576 'International Tables Vol C Tables 4.2.6.8 and 6.1.1.4'
N N 0.0061 0.0033 'International Tables Vol C Tables 4.2.6.8 and 6.1.1.4'
O O 0.0106 0.0060 'International Tables Vol C Tables 4.2.6.8 and 6.1.1.4'
S S 0.1246 0.1234 'International Tables Vol C Tables 4.2.6.8 and 6.1.1.4'

loop_
_geom_angle_atom_site_label_1
_geom_angle_atom_site_label_2
_geom_angle_atom_site_label_3
_geom_angle
O8 Er1 O7 83.17(8)
O8 Er1 O5 84.18(8)
O7 Er1 O5 124.15(7)
O8 Er1 O3 78.65(8)
O7 Er1 O3 82.25(8)
O5 Er1 O3 146.50(8)
O8 Er1 N4 67.22(8)
O7 Er1 N4 144.68(8)
O5 Er1 N4 73.19(8)
O3 Er1 N4 73.67(8)
O8 Er1 N1 147.48(8)
O7 Er1 N1 82.92(8)
O5 Er1 N1 79.63(8)
O3 Er1 N1 128.04(9)
N4 Er1 N1 132.33(8)
O8 Er1 O6 74.91(7)
O7 Er1 O6 71.78(7)
O5 Er1 O6 52.40(7)
O3 Er1 O6 144.67(8)
N4 Er1 O6 115.60(8)
N1 Er1 O6 72.85(8)
O8 Er1 O2 126.86(7)
O7 Er1 O2 74.66(8)
O5 Er1 O2 147.51(8)
O3 Er1 O2 51.24(8)
N4 Er1 O2 107.51(8)
N1 Er1 O2 76.82(8)
O6 Er1 O2 136.82(7)
O8 Er1 N3 130.94(8)
O7 Er1 N3 141.28(8)
O5 Er1 N3 82.69(8)
O3 Er1 N3 87.14(8)
N4 Er1 N3 63.72(8)
N1 Er1 N3 74.70(8)
O6 Er1 N3 128.03(7)
O2 Er1 N3 69.75(8)
O8 Er1 N5 77.87(8)
O7 Er1 N5 97.89(8)
O5 Er1 N5 26.30(7)
O3 Er1 N5 156.33(8)
N4 Er1 N5 94.36(8)
N1 Er1 N5 75.13(9)
O6 Er1 N5 26.12(7)
O2 Er1 N5 151.67(8)
N3 Er1 N5 106.13(8)
O8 Er1 N6 102.63(7)
O7 Er1 N6 78.10(7)
O5 Er1 N6 157.62(7)
O3 Er1 N6 25.05(7)
N4 Er1 N6 89.64(7)
N1 Er1 N6 103.03(8)
O6 Er1 N6 149.86(7)
O2 Er1 N6 26.21(7)
N3 Er1 N6 76.76(7)
N5 Er1 N6 175.82(7)
O7 S1 C17 104.34(16)
O7 S1 C16 106.0(2)
C17 S1 C16 98.5(2)
N1 C1 N2 111.7(3)
N1 C1 H1 126(2)
N2 C1 H1 122(2)
C3 C2 N2 106.6(3)
C3 C2 H2 133(3)
N2 C2 H2 120(3)
C2 C3 N1 109.3(3)
C2 C3 C4 127.4(3)
N1 C3 C4 123.3(3)
C3 C4 C5 113.8(3)
C3 C4 H4B 113(2)
C5 C4 H4B 106(2)
C3 C4 H4A 107(2)
C5 C4 H4A 109(2)
H4B C4 H4A 108(3)
N3 C5 C4 109.3(3)
N3 C5 H5B 109(2)
C4 C5 H5B 110.1(19)
N3 C5 H5A 109(2)
C4 C5 H5A 108(2)
H5B C5 H5A 110(3)
N3 C6 C7 119.5(3)
N3 C6 H6 121(2)
C7 C6 H6 120(2)
N4 C7 C8 122.6(3)
N4 C7 C6 114.2(3)
C8 C7 C6 123.2(3)
C9 C8 C7 119.2(3)
C9 C8 H8 120(2)
C7 C8 H8 121(2)
C8 C9 C10 120.1(3)
C8 C9 H9 122(2)
C10 C9 H9 118(2)
C11 C10 C9 125.1(3)
C11 C10 C15 118.5(3)
C9 C10 C15 116.4(3)
C12 C11 C10 119.4(3)
C12 C11 H11 121(2)
C10 C11 H11 119(2)
C11 C12 C13 122.4(3)
C11 C12 H12 121(2)
C13 C12 H12 116(2)
C14 C13 C12 120.6(3)
C14 C13 H14 116(2)
C12 C13 H14 123(2)
O8 C14 C13 125.4(3)
O8 C14 C15 117.3(3)
C13 C14 C15 117.3(3)
N4 C15 C10 122.8(3)
N4 C15 C14 115.5(3)
C10 C15 C14 121.8(3)
S1 C16 H16C 103(4)
S1 C16 H16B 106(3)
H16C C16 H16B 112(4)
S1 C16 H16A 112(3)
H16C C16 H16A 109(4)
H16B C16 H16A 115(4)
S1 C17 H17C 108(2)
S1 C17 H17B 105(3)
H17C C17 H17B 111(4)
S1 C17 H17A 110(3)
H17C C17 H17A 109(4)
H17B C17 H17A 114(4)
O9 C18 H18C 113(3)
O9 C18 H18B 114(3)
H18C C18 H18B 109(3)
O9 C18 H18A 109(3)
H18C C18 H18A 106(2)
H18B C18 H18A 106(2)
N6 O2 Er1 91.98(18)
N6 O3 Er1 97.62(16)
N5 O5 Er1 96.54(17)
N5 O6 Er1 94.69(17)
S1 O7 Er1 132.80(13)
C14 O8 Er1 122.55(18)
C18 O9 H9A 104(4)
C1 N1 C3 105.2(3)
C1 N1 Er1 121.4(2)
C3 N1 Er1 133.4(2)
C1 N2 C2 107.3(3)
C1 N2 H2A 127(3)
C2 N2 H2A 126(3)
C6 N3 C5 117.0(3)
C6 N3 Er1 118.8(2)
C5 N3 Er1 124.15(18)
C7 N4 C15 118.9(3)
C7 N4 Er1 123.7(2)
C15 N4 Er1 117.37(18)
O4 N5 O6 122.6(3)
O4 N5 O5 121.1(3)
O6 N5 O5 116.3(3)
O4 N5 Er1 178.0(2)
O6 N5 Er1 59.20(15)
O5 N5 Er1 57.16(15)
O3 N6 O1 122.0(2)
O3 N6 O2 119.1(2)
O1 N6 O2 118.9(3)
O3 N6 Er1 57.33(14)
O1 N6 Er1 178.7(2)
O2 N6 Er1 61.80(15)

loop_
_geom_bond_atom_site_label_1
_geom_bond_atom_site_label_2
_geom_bond_distance
Er1 O8 2.299(2)
Er1 O7 2.309(2)
Er1 O5 2.424(2)
Er1 O3 2.435(2)
Er1 N4 2.449(2)
Er1 N1 2.470(3)
Er1 O6 2.470(2)
Er1 O2 2.528(3)
Er1 N3 2.557(2)
Er1 N5 2.866(3)
Er1 N6 2.867(2)
S1 O7 1.524(2)
S1 C17 1.775(4)
S1 C16 1.784(5)
C1 N1 1.329(4)
C1 N2 1.338(4)
C1 H1 0.92(4)
C2 C3 1.358(4)
C2 N2 1.372(4)
C2 H2 0.90(4)
C3 N1 1.386(4)
C3 C4 1.504(4)
C4 C5 1.531(4)
C4 H4B 0.96(4)
C4 H4A 0.95(4)
C5 N3 1.467(4)
C5 H5B 1.00(3)
C5 H5A 0.98(4)
C6 N3 1.277(4)
C6 C7 1.467(5)
C6 H6 0.93(4)
C7 N4 1.330(4)
C7 C8 1.406(4)
C8 C9 1.367(5)
C8 H8 0.98(4)
C9 C10 1.420(4)
C9 H9 0.97(4)
C10 C11 1.411(5)
C10 C15 1.425(4)
C11 C12 1.374(5)
C11 H11 0.92(4)
C12 C13 1.419(4)
C12 H12 0.95(4)
C13 C14 1.382(4)
C13 H14 0.91(3)
C14 O8 1.329(3)
C14 C15 1.442(4)
C15 N4 1.349(4)
C16 H16C 0.93(5)
C16 H16B 0.99(5)
C16 H16A 0.99(5)
C17 H17C 0.93(4)
C17 H17B 0.88(4)
C17 H17A 0.99(5)
C18 O9 1.427(5)
C18 H18C 0.943(19)
C18 H18B 0.943(18)
C18 H18A 0.966(19)
O1 N6 1.259(3)
O2 N6 1.267(3)
O3 N6 1.225(4)
O4 N5 1.226(4)
O5 N5 1.278(3)
O6 N5 1.266(3)
O9 H9A 0.71(4)
N2 H2A 0.84(4)

loop_
_geom_hbond_atom_site_label_D
_geom_hbond_atom_site_label_H
_geom_hbond_atom_site_label_A
_geom_hbond_distance_DH
_geom_hbond_distance_HA
_geom_hbond_distance_DA
_geom_hbond_angle_DHA
_geom_hbond_site_symmetry_A
O9 H9A O8 0.71(4) 1.96(4) 2.670(3) 174(5) 2_655
N2 H2A O9 0.84(4) 1.93(4) 2.750(4) 166(4) .
